data_7100060
loop_
_publ_author_name
'Philip Gale'
'Mark E. Light'
'Beth A. McNally'
'Korakot Navakhun'
'Kate E. Sliwinski'
'Bradley Smith'

_publ_section_title
;
Co-transport of H+/Cl- by a synthetic prodigiosin
mimic
;
_journal_name_full 'Chemical Communications'
_journal_paper_doi 10.1039/b503906a
_journal_year 2005
_chemical_formula_sum 'C23 H25 Cl N4 O2'
_chemical_formula_weight 424.92
_space_group_IT_number 15
_symmetry_cell_setting monoclinic
_symmetry_space_group_name_Hall '-C 2yc'
_symmetry_space_group_name_H-M 'C 1 2/c 1'
_cell_angle_alpha 90.00
_cell_angle_beta 120.620(9)
_cell_angle_gamma 90.00
_cell_formula_units_Z 8
_cell_length_a 35.854(5)
_cell_length_b 6.249(5)
_cell_length_c 22.020(5)
_cell_measurement_temperature 120(2)
_cell_volume 4246(4)
_diffrn_ambient_temperature 120(2)
_exptl_crystal_density_diffrn 1.330
_cod_depositor_comments
;
The following automatic conversions were performed:
'_symmetry_cell_setting' value 'Monoclinic' changed to 'monoclinic'
according to '/home/saulius/struct/CIF-dictionaries/cif_core.dic'
dictionary named 'cif_core.dic' version 2.4.1 from 2010-06-29.

Automatic conversion script
Id: cif_fix_enum 1527 2010-12-29 10:47:43Z saulius 
;
_cod_original_sg_symbol_H-M 'C 2/c'
_cod_database_code 7100060

loop_
_symmetry_equiv_pos_as_xyz
'x, y, z'
'-x, y, -z+1/2'
'x+1/2, y+1/2, z'
'-x+1/2, y+1/2, -z+1/2'
'-x, -y, -z'
'x, -y, z-1/2'
'-x+1/2, -y+1/2, -z'
'x+1/2, -y+1/2, z-1/2'

loop_
_atom_site_label
_atom_site_type_symbol
_atom_site_fract_x
_atom_site_fract_y
_atom_site_fract_z
_atom_site_U_iso_or_equiv
_atom_site_adp_type
_atom_site_occupancy
_atom_site_symmetry_multiplicity
_atom_site_calc_flag
_atom_site_refinement_flags
_atom_site_disorder_assembly
_atom_site_disorder_group
N1 N -0.0712(6) 0.360(3) 0.0227(10) 0.043(5) Uani 1 1 d . . .
H1 H -0.0460 0.4221 0.0376 0.052 Uiso 1 1 calc R . .
N2 N -0.0768(6) 0.732(3) -0.0535(10) 0.044(5) Uani 1 1 d . . .
H2 H -0.0525 0.6949 -0.0153 0.053 Uiso 1 1 calc R . .
N3 N -0.0690(6) 0.744(3) -0.1793(10) 0.044(5) Uani 1 1 d . . .
H3 H -0.0526 0.6401 -0.1513 0.052 Uiso 1 1 calc R . .
N4 N -0.1088(6) 1.026(3) -0.2168(10) 0.041(5) Uani 1 1 d . . .
O1 O -0.1447(5) 0.646(3) -0.1369(8) 0.049(5) Uani 1 1 d . . .
C1 C -0.0415(7) 0.107(4) 0.1237(12) 0.050(6) Uani 1 1 d . . .
H1A H -0.0244 0.0054 0.1138 0.074 Uiso 1 1 calc R . .
H1B H -0.0533 0.0341 0.1497 0.074 Uiso 1 1 calc R . .
H1C H -0.0230 0.2256 0.1520 0.074 Uiso 1 1 calc R . .
C2 C -0.0780(7) 0.192(4) 0.0556(12) 0.043(6) Uani 1 1 d . . .
C3 C -0.1214(7) 0.137(4) 0.0160(12) 0.042(6) Uani 1 1 d . . .
C4 C -0.1415(7) 0.280(4) -0.0427(12) 0.043(6) Uani 1 1 d . . .
C5 C -0.1093(7) 0.417(4) -0.0372(12) 0.042(6) Uani 1 1 d . . .
C6 C -0.1122(8) 0.603(4) -0.0805(12) 0.043(6) Uani 1 1 d . . .
C7 C -0.0798(8) 0.935(4) -0.0890(12) 0.046(6) Uani 1 1 d . . .
H7A H -0.0530 1.0185 -0.0600 0.055 Uiso 1 1 calc R . .
H7B H -0.1045 1.0186 -0.0933 0.055 Uiso 1 1 calc R . .
C8 C -0.0860(7) 0.901(4) -0.1606(11) 0.040(6) Uani 1 1 d . . .
C9 C -0.0806(8) 0.767(4) -0.2486(12) 0.048(6) Uani 1 1 d . . .
H9 H -0.0726 0.6768 -0.2747 0.058 Uiso 1 1 calc R . .
C10 C -0.1058(8) 0.943(4) -0.2726(13) 0.048(6) Uani 1 1 d . . .
H10 H -0.1189 0.9999 -0.3191 0.057 Uiso 1 1 calc R . .
C11 C -0.1326(8) 1.221(4) -0.2187(13) 0.048(6) Uani 1 1 d . . .
H11A H -0.1534 1.1851 -0.2039 0.072 Uiso 1 1 calc R . .
H11B H -0.1481 1.2780 -0.2668 0.072 Uiso 1 1 calc R . .
H11C H -0.1121 1.3278 -0.1865 0.072 Uiso 1 1 calc R . .
C12 C -0.1427(7) -0.027(4) 0.0368(11) 0.043(6) Uani 1 1 d . . .
C13 C -0.1234(8) -0.226(4) 0.0633(11) 0.045(6) Uani 1 1 d . . .
H13 H -0.0965 -0.2590 0.0666 0.054 Uiso 1 1 calc R . .
C14 C -0.1429(8) -0.377(4) 0.0849(12) 0.050(7) Uani 1 1 d . . .
H14 H -0.1293 -0.5112 0.1029 0.060 Uiso 1 1 calc R . .
C15 C -0.1821(8) -0.331(4) 0.0801(13) 0.052(7) Uani 1 1 d . . .
H15 H -0.1955 -0.4328 0.0949 0.062 Uiso 1 1 calc R . .
C16 C -0.2017(8) -0.134(5) 0.0536(13) 0.053(7) Uani 1 1 d . . .
H16 H -0.2287 -0.1024 0.0500 0.063 Uiso 1 1 calc R . .
C17 C -0.1825(7) 0.015(4) 0.0326(12) 0.044(6) Uani 1 1 d . . .
H17 H -0.1963 0.1491 0.0149 0.053 Uiso 1 1 calc R . .
C18 C -0.1883(7) 0.278(4) -0.0985(12) 0.043(6) Uani 1 1 d . . .
C19 C -0.2073(7) 0.094(4) -0.1385(12) 0.047(6) Uani 1 1 d . . .
H19 H -0.1899 -0.0295 -0.1307 0.057 Uiso 1 1 calc R . .
C20 C -0.2511(8) 0.088(5) -0.1895(13) 0.052(7) Uani 1 1 d . . .
H20 H -0.2635 -0.0383 -0.2164 0.062 Uiso 1 1 calc R . .
C21 C -0.2766(8) 0.267(5) -0.2008(13) 0.054(7) Uani 1 1 d . . .
H21 H -0.3066 0.2641 -0.2353 0.065 Uiso 1 1 calc R . .
C22 C -0.2579(8) 0.451(5) -0.1612(12) 0.051(7) Uani 1 1 d . . .
H22 H -0.2753 0.5748 -0.1692 0.061 Uiso 1 1 calc R . .
C23 C -0.2146(8) 0.456(4) -0.1108(12) 0.047(6) Uani 1 1 d . . .
H23 H -0.2024 0.5826 -0.0840 0.056 Uiso 1 1 calc R . .
Cl1 Cl -0.01554(19) 0.6514(10) 0.4060(3) 0.051(2) Uani 1 1 d . . .
O2 O -0.0108(18) 0.544(7) 0.213(3) 0.129(14) Uani 0.67 1 d PDU . 1
H96 H 0.010(6) 0.59(4) 0.209(17) 0.050 Uiso 0.67 1 d PD A 1
H97 H -0.014(9) 0.411(9) 0.208(19) 0.050 Uiso 0.67 1 d PD B 1
O3 O 0.0000 0.697(11) 0.2500 0.129(14) Uani 0.67 2 d SPDU C 2
H99 H 0.030(7) 0.73(9) 0.26(2) 0.050 Uiso 0.33 1 d PD D 2
H98 H -0.023(12) 0.73(11) 0.209(18) 0.050 Uiso 0.33 1 d PD E 2

loop_
_atom_site_aniso_label
_atom_site_aniso_U_11
_atom_site_aniso_U_22
_atom_site_aniso_U_33
_atom_site_aniso_U_23
_atom_site_aniso_U_13
_atom_site_aniso_U_12
N1 0.035(10) 0.053(13) 0.040(11) 0.001(10) 0.019(9) 0.002(9)
N2 0.040(11) 0.052(13) 0.036(10) 0.004(9) 0.016(9) 0.007(10)
N3 0.045(11) 0.046(12) 0.039(11) 0.002(9) 0.021(9) 0.004(10)
N4 0.039(11) 0.041(11) 0.039(11) -0.001(9) 0.017(9) -0.004(9)
O1 0.042(10) 0.060(11) 0.040(9) 0.002(8) 0.016(8) 0.006(8)
C1 0.038(13) 0.060(17) 0.046(14) 0.002(12) 0.018(11) 0.007(12)
C2 0.040(14) 0.052(15) 0.035(12) 0.001(11) 0.019(11) 0.008(11)
C3 0.039(13) 0.050(15) 0.037(12) -0.003(11) 0.019(11) 0.006(11)
C4 0.043(14) 0.048(15) 0.036(13) -0.005(11) 0.020(11) 0.010(12)
C5 0.040(13) 0.052(15) 0.034(12) -0.002(11) 0.020(11) 0.005(12)
C6 0.040(14) 0.056(16) 0.038(13) 0.002(12) 0.022(12) 0.008(12)
C7 0.050(14) 0.050(15) 0.036(13) 0.002(11) 0.021(11) 0.005(12)
C8 0.038(13) 0.044(14) 0.037(13) 0.001(11) 0.019(11) -0.001(11)
C9 0.061(16) 0.049(16) 0.041(14) -0.005(12) 0.030(13) -0.005(13)
C10 0.057(16) 0.051(16) 0.036(13) -0.001(12) 0.024(12) -0.006(13)
C11 0.048(14) 0.048(15) 0.044(14) 0.001(12) 0.020(12) 0.002(12)
C12 0.042(14) 0.049(15) 0.035(12) -0.009(11) 0.018(11) -0.001(11)
C13 0.045(14) 0.057(16) 0.035(13) -0.005(12) 0.022(11) 0.001(12)
C14 0.059(16) 0.048(16) 0.036(13) -0.011(12) 0.020(12) -0.005(13)
C15 0.057(17) 0.060(18) 0.041(14) -0.015(13) 0.026(13) -0.022(14)
C16 0.040(14) 0.07(2) 0.045(14) -0.016(14) 0.020(12) -0.011(14)
C17 0.039(13) 0.049(15) 0.044(14) -0.010(12) 0.021(11) -0.003(11)
C18 0.040(13) 0.055(16) 0.034(12) -0.001(11) 0.019(11) 0.005(12)
C19 0.040(14) 0.063(17) 0.040(13) -0.004(12) 0.022(12) 0.004(12)
C20 0.045(15) 0.071(19) 0.043(14) -0.009(13) 0.024(12) -0.006(14)
C21 0.036(13) 0.08(2) 0.037(14) 0.002(14) 0.016(11) 0.003(14)
C22 0.042(14) 0.069(18) 0.039(13) 0.001(13) 0.019(12) 0.011(13)
C23 0.044(14) 0.061(17) 0.035(13) 0.000(11) 0.021(11) 0.006(12)
Cl1 0.043(4) 0.050(4) 0.050(4) 0.005(3) 0.017(3) -0.003(3)
O2 0.20(4) 0.09(3) 0.13(3) -0.02(2) 0.10(3) -0.05(3)
O3 0.20(4) 0.09(3) 0.13(3) -0.02(2) 0.10(3) -0.05(3)

loop_
_geom_bond_atom_site_label_1
_geom_bond_atom_site_label_2
_geom_bond_distance
_geom_bond_site_symmetry_2
_geom_bond_publ_flag
N1 C2 1.37(3) . ?
N1 C5 1.38(3) . ?
N2 C6 1.36(3) . ?
N2 C7 1.46(3) . ?
N3 C8 1.33(3) . ?
N3 C9 1.37(3) . ?
N4 C8 1.34(3) . ?
N4 C10 1.39(3) . ?
N4 C11 1.47(3) . ?
O1 C6 1.23(3) . ?
C1 C2 1.50(3) . ?
C2 C3 1.38(3) . ?
C3 C4 1.43(3) . ?
C3 C12 1.48(3) . ?
C4 C5 1.39(3) . ?
C4 C18 1.49(3) . ?
C5 C6 1.47(3) . ?
C7 C8 1.49(3) . ?
C9 C10 1.35(4) . ?
C12 C13 1.40(4) . ?
C12 C17 1.41(3) . ?
C13 C14 1.39(3) . ?
C14 C15 1.39(4) . ?
C15 C16 1.39(4) . ?
C16 C17 1.37(3) . ?
C18 C23 1.39(3) . ?
C18 C19 1.40(3) . ?
C19 C20 1.39(3) . ?
C20 C21 1.39(4) . ?
C21 C22 1.39(4) . ?
C22 C23 1.38(3) . ?
O2 O2 1.39(9) 2 ?
